data_4120842
loop_
_publ_author_name
'Yuan Shi'
'Jeremy T. Wilmot'
'Lars Ulrik Nordstr\/om'
'Derek S. Tan'
'David Y. Gin'

_publ_section_title
;
 Total Synthesis, Relay Synthesis, and Structural Confirmation of the
 C18-Norditerpenoid Alkaloid Neofinaconitine
;
_journal_name_full 'Journal of the American Chemical Society'
_journal_page_first 14313
_journal_page_last 14320
_journal_paper_doi 10.1021/ja4064958
_journal_volume 135
_journal_year 2013
_chemical_formula_sum 'C38 H57 N O6 Si'
_chemical_formula_weight 651.94
_chemical_name_systematic
;
?
;
_space_group_IT_number 15
_symmetry_cell_setting monoclinic
_symmetry_space_group_name_Hall '-C 2yc'
_symmetry_space_group_name_H-M 'C 1 2/c 1'
_atom_sites_solution_hydrogens geom
_atom_sites_solution_primary direct
_atom_sites_solution_secondary difmap
_audit_creation_method SHELXL-97
_cell_angle_alpha 90.00
_cell_angle_beta 104.51(3)
_cell_angle_gamma 90.00
_cell_formula_units_Z 8
_cell_length_a 42.060(8)
_cell_length_b 11.926(2)
_cell_length_c 15.447(3)
_cell_measurement_reflns_used 10928
_cell_measurement_temperature 100(2)
_cell_measurement_theta_max 30.08
_cell_measurement_theta_min 2.95
_cell_volume 7501(3)
_computing_cell_refinement 'Bruker XSCANS'
_computing_data_collection 'Bruker XSCANS'
_computing_data_reduction 'Bruker SHELXTL'
_computing_molecular_graphics 'Bruker SHELXTL'
_computing_publication_material 'Bruker SHELXTL'
_computing_structure_refinement 'SHELXL-97 (Sheldrick, 1997)'
_computing_structure_solution 'SHELXS-97 (Sheldrick, 1990)'
_diffrn_ambient_temperature 100(2)
_diffrn_measured_fraction_theta_full 0.992
_diffrn_measured_fraction_theta_max 0.992
_diffrn_measurement_device_type 'Bruker-Nonius KappaaCCD'
_diffrn_measurement_method '\w scans'
_diffrn_radiation_monochromator graphite
_diffrn_radiation_source 'fine-focus sealed tube'
_diffrn_radiation_type MoK\a
_diffrn_radiation_wavelength 0.71073
_diffrn_reflns_av_R_equivalents 0.0822
_diffrn_reflns_av_sigmaI/netI 0.0650
_diffrn_reflns_limit_h_max 59
_diffrn_reflns_limit_h_min -59
_diffrn_reflns_limit_k_max 16
_diffrn_reflns_limit_k_min -16
_diffrn_reflns_limit_l_max 21
_diffrn_reflns_limit_l_min -21
_diffrn_reflns_number 40381
_diffrn_reflns_theta_full 30.08
_diffrn_reflns_theta_max 30.08
_diffrn_reflns_theta_min 2.95
_exptl_absorpt_coefficient_mu 0.106
_exptl_absorpt_correction_T_max 0.9894
_exptl_absorpt_correction_T_min 0.9668
_exptl_absorpt_correction_type integration
_exptl_absorpt_process_details numerical
_exptl_crystal_density_diffrn 1.155
_exptl_crystal_F_000 2832
_exptl_crystal_size_max 0.32
_exptl_crystal_size_mid 0.32
_exptl_crystal_size_min 0.10
_refine_diff_density_max 0.984
_refine_diff_density_min -0.430
_refine_diff_density_rms 0.074
_refine_ls_extinction_method none
_refine_ls_goodness_of_fit_ref 1.055
_refine_ls_hydrogen_treatment constr
_refine_ls_matrix_type full
_refine_ls_number_parameters 468
_refine_ls_number_reflns 10928
_refine_ls_number_restraints 6
_refine_ls_restrained_S_all 1.055
_refine_ls_R_factor_all 0.1187
_refine_ls_R_factor_gt 0.0783
_refine_ls_shift/su_max 0.000
_refine_ls_shift/su_mean 0.000
_refine_ls_structure_factor_coef Fsqd
_refine_ls_weighting_details 'calc w=1/[\s^2^(Fo^2^)+(0.1134P)^2^+8.8305P] where P=(Fo^2^+2Fc^2^)/3'
_refine_ls_weighting_scheme calc
_refine_ls_wR_factor_gt 0.2035
_refine_ls_wR_factor_ref 0.2307
_reflns_number_gt 7383
_reflns_number_total 10928
_reflns_threshold_expression >2sigma(I)
_cod_data_source_file ja4064958_si_002.cif
_cod_data_source_block x1666l
_cod_database_code 4120842

loop_
_symmetry_equiv_pos_as_xyz
'x, y, z'
'-x, y, -z+1/2'
'x+1/2, y+1/2, z'
'-x+1/2, y+1/2, -z+1/2'
'-x, -y, -z'
'x, -y, z-1/2'
'-x+1/2, -y+1/2, -z'
'x+1/2, -y+1/2, z-1/2'

loop_
_atom_site_label
_atom_site_type_symbol
_atom_site_fract_x
_atom_site_fract_y
_atom_site_fract_z
_atom_site_U_iso_or_equiv
_atom_site_adp_type
_atom_site_occupancy
_atom_site_symmetry_multiplicity
_atom_site_calc_flag
_atom_site_refinement_flags
_atom_site_disorder_assembly
_atom_site_disorder_group
Si Si 0.281455(14) 0.52851(5) 0.16517(4) 0.02843(16) Uani 1 1 d . . .
O1 O 0.29486(4) 0.42446(14) 0.11362(12) 0.0340(4) Uani 1 1 d . . .
O6 O 0.32871(4) 0.21732(15) 0.31208(12) 0.0370(4) Uani 1 1 d . . .
O11 O 0.45782(4) 0.0799(2) 0.25328(12) 0.0508(6) Uani 1 1 d . . .
H11A H 0.4493 0.0846 0.2968 0.076 Uiso 1 1 calc R . .
O20 O 0.43336(4) -0.11309(15) -0.09853(11) 0.0369(4) Uani 1 1 d . . .
O21 O 0.44328(5) 0.14259(17) -0.09665(14) 0.0516(5) Uani 1 1 d . . .
O22 O 0.39282(4) 0.10030(16) -0.08283(12) 0.0398(4) Uani 1 1 d . . .
N19 N 0.46382(5) -0.17568(18) 0.03396(15) 0.0374(5) Uani 1 1 d . B .
C1 C 0.29048(5) 0.3074(2) 0.12582(18) 0.0352(5) Uani 1 1 d . . .
H1A H 0.2728 0.2784 0.0759 0.042 Uiso 1 1 calc R . .
H1B H 0.2838 0.2951 0.1822 0.042 Uiso 1 1 calc R . .
C2 C 0.32203(5) 0.2445(2) 0.12922(16) 0.0304(5) Uani 1 1 d . . .
C3 C 0.34338(5) 0.2778(2) 0.06857(16) 0.0316(5) Uani 1 1 d . . .
H3A H 0.3372 0.3458 0.0314 0.038 Uiso 1 1 calc R . .
H3B H 0.3533 0.2171 0.0402 0.038 Uiso 1 1 calc R . .
C4 C 0.35587(5) 0.29346(19) 0.16940(15) 0.0281(4) Uani 1 1 d . . .
H4A H 0.3570 0.3717 0.1932 0.034 Uiso 1 1 calc R . .
C5 C 0.37416(5) 0.20168(19) 0.23232(15) 0.0276(4) Uani 1 1 d . . .
H5A H 0.3923 0.2306 0.2821 0.033 Uiso 1 1 calc R . .
C6 C 0.34544(5) 0.1474(2) 0.26401(16) 0.0316(5) Uani 1 1 d . . .
H6A H 0.3525 0.0756 0.2967 0.038 Uiso 1 1 calc R . .
C7 C 0.32482(5) 0.1252(2) 0.16885(17) 0.0317(5) Uani 1 1 d . . .
H7A H 0.3032 0.0886 0.1661 0.038 Uiso 1 1 calc R . .
C8 C 0.34896(5) 0.0511(2) 0.13343(17) 0.0304(5) Uani 1 1 d . . .
H8A H 0.3454 0.0595 0.0679 0.036 Uiso 1 1 calc R . .
H8B H 0.3466 -0.0289 0.1477 0.036 Uiso 1 1 calc R . .
C9 C 0.38361(5) 0.09754(19) 0.18457(15) 0.0279(4) Uani 1 1 d . . .
H9A H 0.3931 0.0418 0.2324 0.033 Uiso 1 1 calc R . .
C10 C 0.40887(5) 0.11177(19) 0.12884(15) 0.0272(4) Uani 1 1 d . . .
H10A H 0.3999 0.1698 0.0824 0.033 Uiso 1 1 calc R . .
C11 C 0.44187(6) 0.1565(2) 0.18485(17) 0.0388(6) Uani 1 1 d . . .
H11B H 0.4380 0.2288 0.2133 0.047 Uiso 1 1 calc R . .
C12 C 0.46490(6) 0.1777(2) 0.12444(19) 0.0413(6) Uani 1 1 d . . .
H12A H 0.4551 0.2346 0.0790 0.050 Uiso 1 1 calc R . .
H12B H 0.4860 0.2075 0.1606 0.050 Uiso 1 1 calc R . .
C13 C 0.47117(5) 0.0703(2) 0.07780(17) 0.0358(5) Uani 1 1 d . . .
H13A H 0.4829 0.0159 0.1231 0.043 Uiso 1 1 calc R . .
H13B H 0.4854 0.0873 0.0373 0.043 Uiso 1 1 calc R . .
C14 C 0.43882(5) 0.01676(19) 0.02324(14) 0.0273(4) Uani 1 1 d . . .
C15 C 0.41253(5) 0.00230(19) 0.07823(14) 0.0256(4) Uani 1 1 d . . .
H15A H 0.3912 -0.0065 0.0325 0.031 Uiso 1 1 calc R . .
C16 C 0.41736(6) -0.1089(2) 0.13133(17) 0.0365(5) Uani 1 1 d . . .
H16A H 0.4051 -0.1033 0.1781 0.044 Uiso 1 1 calc R . .
H16B H 0.4070 -0.1695 0.0900 0.044 Uiso 1 1 calc R . .
C17 C 0.45159(7) -0.1443(3) 0.17549(18) 0.0479(7) Uani 1 1 d . . .
H17A H 0.4588 -0.1435 0.2389 0.058 Uiso 1 1 calc R . .
C18 C 0.47213(7) -0.1767(3) 0.12827(19) 0.0480(7) Uani 1 1 d . . .
H18A H 0.4934 -0.2018 0.1591 0.058 Uiso 1 1 calc R . .
C20 C 0.44493(5) -0.09689(19) -0.01830(15) 0.0295(4) Uani 1 1 d . . .
C21 C 0.42588(6) 0.0928(2) -0.05865(16) 0.0331(5) Uani 1 1 d . . .
C22 C 0.37910(9) 0.1739(3) -0.1566(2) 0.0599(9) Uani 1 1 d . . .
H22A H 0.3907 0.2459 -0.1473 0.090 Uiso 1 1 calc R . .
H22B H 0.3557 0.1859 -0.1604 0.090 Uiso 1 1 calc R . .
H22C H 0.3816 0.1399 -0.2123 0.090 Uiso 1 1 calc R . .
C23 C 0.34544(8) 0.2264(3) 0.40311(19) 0.0487(7) Uani 1 1 d . . .
H23A H 0.3498 0.1512 0.4290 0.073 Uiso 1 1 calc R . .
H23B H 0.3319 0.2682 0.4351 0.073 Uiso 1 1 calc R . .
H23C H 0.3663 0.2660 0.4085 0.073 Uiso 1 1 calc R . .
C30 C 0.47356(7) -0.2756(2) -0.0087(2) 0.0484(7) Uani 1 1 d . . .
H30A H 0.4978 -0.2823 0.0051 0.073 Uiso 0.50 1 calc PR A 1
H30B H 0.4648 -0.2726 -0.0744 0.073 Uiso 0.50 1 calc PR A 1
H30C H 0.4944 -0.3045 0.0301 0.073 Uiso 0.50 1 d PR A 2
H30D H 0.4782 -0.2521 -0.0659 0.073 Uiso 0.50 1 d PR A 2
C31 C 0.45816(14) -0.3762(5) 0.0325(5) 0.0479(13) Uani 0.50 1 d PD B 1
C32 C 0.47327(18) -0.4411(6) 0.1067(5) 0.074(2) Uani 0.50 1 d PD B 1
H32A H 0.4955 -0.4257 0.1361 0.088 Uiso 0.50 1 calc PR B 1
C33 C 0.4573(2) -0.5272(7) 0.1394(6) 0.088(3) Uani 0.50 1 d PD B 1
H33A H 0.4684 -0.5699 0.1898 0.105 Uiso 0.50 1 calc PR B 1
C34 C 0.42444(18) -0.5496(7) 0.0962(6) 0.069(2) Uani 0.50 1 d PD B 1
H34A H 0.4127 -0.6069 0.1177 0.083 Uiso 0.50 1 calc PR B 1
C35 C 0.4073(4) -0.4794(10) 0.0123(8) 0.085(4) Uiso 0.50 1 d PD B 1
H35A H 0.3854 -0.4935 -0.0208 0.101 Uiso 0.50 1 calc PR B 1
C36 C 0.4255(2) -0.3985(10) -0.0096(6) 0.058(3) Uani 0.50 1 d PD B 1
H36A H 0.4153 -0.3516 -0.0584 0.070 Uiso 0.50 1 calc PR B 1
C31B C 0.44825(11) -0.3722(4) -0.0300(4) 0.0344(10) Uani 0.50 1 d PD B 2
C32B C 0.44417(19) -0.4359(7) -0.1029(6) 0.110(4) Uani 0.50 1 d PD B 2
H32B H 0.4553 -0.4152 -0.1468 0.132 Uiso 0.50 1 calc PR B 2
C33B C 0.4239(2) -0.5338(8) -0.1186(8) 0.133(5) Uani 0.50 1 d PD B 2
H33B H 0.4212 -0.5778 -0.1712 0.160 Uiso 0.50 1 calc PR B 2
C34B C 0.40832(17) -0.5602(6) -0.0508(7) 0.082(3) Uani 0.50 1 d PD B 2
H34B H 0.3950 -0.6256 -0.0582 0.099 Uiso 0.50 1 calc PR B 2
C35B C 0.4111(2) -0.4973(7) 0.0265(5) 0.0453(19) Uiso 0.50 1 d PD B 2
H35B H 0.4002 -0.5156 0.0716 0.054 Uiso 0.50 1 calc PR B 2
C36B C 0.4317(2) -0.4038(9) 0.0306(7) 0.067(3) Uani 0.50 1 d PD B 2
H36B H 0.4344 -0.3573 0.0819 0.081 Uiso 0.50 1 calc PR B 2
C40 C 0.30279(6) 0.6541(2) 0.13188(17) 0.0344(5) Uani 1 1 d . . .
H40A H 0.2927 0.6659 0.0667 0.041 Uiso 1 1 calc R . .
C41 C 0.33967(6) 0.6401(3) 0.1412(2) 0.0434(6) Uani 1 1 d . . .
H41A H 0.3482 0.7065 0.1172 0.065 Uiso 1 1 calc R . .
H41B H 0.3435 0.5735 0.1080 0.065 Uiso 1 1 calc R . .
H41C H 0.3510 0.6312 0.2045 0.065 Uiso 1 1 calc R . .
C42 C 0.29563(7) 0.7611(2) 0.17896(19) 0.0408(6) Uani 1 1 d . . .
H42A H 0.3048 0.7537 0.2436 0.061 Uiso 1 1 calc R . .
H42B H 0.2718 0.7722 0.1667 0.061 Uiso 1 1 calc R . .
H42C H 0.3056 0.8256 0.1567 0.061 Uiso 1 1 calc R . .
C50 C 0.23579(5) 0.5477(2) 0.12129(17) 0.0329(5) Uani 1 1 d . . .
H50A H 0.2292 0.6122 0.1543 0.039 Uiso 1 1 calc R . .
C51 C 0.22632(6) 0.5778(3) 0.02117(19) 0.0465(7) Uani 1 1 d . . .
H51A H 0.2330 0.5170 -0.0131 0.070 Uiso 1 1 calc R . .
H51B H 0.2375 0.6473 0.0118 0.070 Uiso 1 1 calc R . .
H51C H 0.2025 0.5884 0.0012 0.070 Uiso 1 1 calc R . .
C52 C 0.21618(6) 0.4458(3) 0.1377(2) 0.0522(8) Uani 1 1 d . . .
H52A H 0.1926 0.4614 0.1159 0.078 Uiso 1 1 calc R . .
H52B H 0.2213 0.4296 0.2019 0.078 Uiso 1 1 calc R . .
H52C H 0.2219 0.3809 0.1058 0.078 Uiso 1 1 calc R . .
C60 C 0.29088(6) 0.5018(2) 0.28960(17) 0.0369(5) Uani 1 1 d . . .
H60A H 0.2840 0.4228 0.2968 0.044 Uiso 1 1 calc R . .
C61 C 0.32720(7) 0.5085(2) 0.33746(18) 0.0423(6) Uani 1 1 d . . .
H61A H 0.3349 0.5859 0.3358 0.064 Uiso 1 1 calc R . .
H61B H 0.3398 0.4592 0.3076 0.064 Uiso 1 1 calc R . .
H61C H 0.3303 0.4848 0.3998 0.064 Uiso 1 1 calc R . .
C62 C 0.27128(7) 0.5759(3) 0.3392(2) 0.0579(9) Uani 1 1 d . . .
H62A H 0.2758 0.5525 0.4019 0.087 Uiso 1 1 calc R . .
H62B H 0.2478 0.5680 0.3113 0.087 Uiso 1 1 calc R . .
H62C H 0.2778 0.6544 0.3361 0.087 Uiso 1 1 calc R . .

loop_
_atom_site_aniso_label
_atom_site_aniso_U_11
_atom_site_aniso_U_22
_atom_site_aniso_U_33
_atom_site_aniso_U_23
_atom_site_aniso_U_13
_atom_site_aniso_U_12
Si 0.0209(3) 0.0338(3) 0.0305(3) 0.0016(2) 0.0062(2) 0.0008(2)
O1 0.0290(8) 0.0347(9) 0.0387(9) 0.0007(7) 0.0094(7) 0.0036(6)
O6 0.0330(8) 0.0459(10) 0.0381(10) -0.0032(8) 0.0201(7) 0.0025(7)
O11 0.0248(8) 0.1010(17) 0.0258(9) -0.0153(10) 0.0047(7) 0.0029(9)
O20 0.0406(9) 0.0460(10) 0.0261(8) -0.0079(7) 0.0124(7) -0.0057(8)
O21 0.0634(13) 0.0479(11) 0.0521(12) 0.0121(9) 0.0308(10) -0.0038(10)
O22 0.0418(9) 0.0479(10) 0.0292(9) 0.0101(8) 0.0081(7) 0.0111(8)
N19 0.0345(10) 0.0410(11) 0.0394(12) -0.0017(9) 0.0144(9) 0.0074(9)
C1 0.0210(9) 0.0365(12) 0.0476(14) -0.0046(11) 0.0077(9) -0.0010(9)
C2 0.0200(9) 0.0349(11) 0.0366(12) -0.0021(9) 0.0076(8) -0.0004(8)
C3 0.0258(10) 0.0367(12) 0.0317(12) 0.0001(9) 0.0061(8) 0.0001(9)
C4 0.0224(9) 0.0328(11) 0.0301(11) -0.0045(9) 0.0082(8) -0.0036(8)
C5 0.0202(9) 0.0383(12) 0.0252(10) -0.0032(9) 0.0070(7) -0.0007(8)
C6 0.0262(10) 0.0370(12) 0.0359(12) 0.0005(9) 0.0159(9) 0.0026(9)
C7 0.0206(9) 0.0349(12) 0.0417(13) -0.0024(10) 0.0113(9) -0.0033(8)
C8 0.0217(9) 0.0334(11) 0.0369(12) -0.0044(9) 0.0091(8) -0.0029(8)
C9 0.0201(9) 0.0354(11) 0.0290(11) -0.0040(9) 0.0080(8) -0.0009(8)
C10 0.0208(9) 0.0353(11) 0.0258(10) -0.0052(9) 0.0067(8) -0.0025(8)
C11 0.0245(10) 0.0568(15) 0.0385(13) -0.0211(12) 0.0141(9) -0.0097(10)
C12 0.0272(10) 0.0523(15) 0.0494(15) -0.0234(12) 0.0191(10) -0.0136(10)
C13 0.0239(10) 0.0503(14) 0.0365(13) -0.0147(11) 0.0134(9) -0.0048(9)
C14 0.0250(9) 0.0348(11) 0.0236(10) -0.0037(8) 0.0086(8) -0.0010(8)
C15 0.0196(8) 0.0339(11) 0.0235(10) -0.0006(8) 0.0058(7) 0.0005(7)
C16 0.0407(12) 0.0416(13) 0.0316(12) 0.0051(10) 0.0172(10) 0.0075(10)
C17 0.0559(16) 0.0586(17) 0.0280(13) 0.0092(12) 0.0081(12) 0.0225(14)
C18 0.0410(14) 0.0603(18) 0.0399(15) 0.0072(13) 0.0050(11) 0.0203(13)
C20 0.0271(10) 0.0357(12) 0.0280(11) -0.0028(9) 0.0109(8) -0.0026(8)
C21 0.0393(12) 0.0325(12) 0.0300(12) -0.0008(9) 0.0132(9) -0.0012(9)
C22 0.076(2) 0.063(2) 0.0419(16) 0.0202(15) 0.0156(15) 0.0321(17)
C23 0.0559(16) 0.0612(18) 0.0342(14) -0.0006(13) 0.0210(12) 0.0094(14)
C30 0.0421(14) 0.0383(14) 0.073(2) -0.0094(13) 0.0293(14) 0.0037(11)
C31 0.035(3) 0.051(3) 0.061(4) -0.002(3) 0.018(3) 0.009(2)
C32 0.053(4) 0.079(5) 0.076(5) 0.026(4) -0.009(3) -0.014(4)
C33 0.085(6) 0.100(7) 0.072(6) 0.025(5) 0.008(5) -0.025(5)
C34 0.056(4) 0.071(5) 0.085(6) 0.005(4) 0.024(4) -0.009(3)
C36 0.037(3) 0.054(4) 0.076(7) 0.003(5) 0.000(5) 0.000(3)
C31B 0.029(2) 0.035(2) 0.038(3) -0.009(2) 0.005(2) 0.0041(19)
C32B 0.120(8) 0.125(8) 0.103(8) -0.066(7) 0.064(7) -0.068(7)
C33B 0.136(10) 0.137(10) 0.138(11) -0.062(8) 0.058(9) -0.091(9)
C34B 0.052(4) 0.068(5) 0.132(8) -0.034(5) 0.032(5) -0.020(4)
C36B 0.085(8) 0.052(5) 0.073(7) -0.023(5) 0.036(6) -0.028(5)
C40 0.0304(11) 0.0403(13) 0.0320(12) 0.0011(10) 0.0066(9) -0.0023(9)
C41 0.0300(11) 0.0556(16) 0.0472(15) 0.0024(13) 0.0142(11) -0.0070(11)
C42 0.0409(13) 0.0374(13) 0.0424(15) 0.0004(11) 0.0074(11) -0.0026(11)
C50 0.0225(9) 0.0356(12) 0.0400(13) 0.0014(10) 0.0068(9) 0.0007(8)
C51 0.0296(12) 0.0626(18) 0.0423(15) 0.0060(13) -0.0004(10) -0.0047(12)
C52 0.0228(11) 0.0597(18) 0.071(2) 0.0181(16) 0.0068(12) -0.0044(11)
C60 0.0317(11) 0.0443(14) 0.0342(13) 0.0038(10) 0.0077(9) -0.0008(10)
C61 0.0377(13) 0.0525(16) 0.0326(13) -0.0037(11) 0.0008(10) 0.0062(11)
C62 0.0401(14) 0.100(3) 0.0384(15) 0.0058(16) 0.0184(12) 0.0116(16)

loop_
_atom_type_symbol
_atom_type_description
_atom_type_scat_dispersion_real
_atom_type_scat_dispersion_imag
_atom_type_scat_source
C C 0.0033 0.0016 'International Tables Vol C Tables 4.2.6.8 and 6.1.1.4'
H H 0.0000 0.0000 'International Tables Vol C Tables 4.2.6.8 and 6.1.1.4'
N N 0.0061 0.0033 'International Tables Vol C Tables 4.2.6.8 and 6.1.1.4'
O O 0.0106 0.0060 'International Tables Vol C Tables 4.2.6.8 and 6.1.1.4'
Si Si 0.0817 0.0704 'International Tables Vol C Tables 4.2.6.8 and 6.1.1.4'

loop_
_geom_angle_atom_site_label_1
_geom_angle_atom_site_label_2
_geom_angle_atom_site_label_3
_geom_angle
O1 Si C40 102.88(10)
O1 Si C50 111.03(10)
C40 Si C50 108.54(11)
O1 Si C60 110.76(11)
C40 Si C60 114.79(12)
C50 Si C60 108.76(11)
C1 O1 Si 126.99(15)
C23 O6 C6 112.26(19)
C21 O22 C22 116.1(2)
C20 N19 C18 125.2(2)
C20 N19 C30 118.8(2)
C18 N19 C30 115.6(2)
O1 C1 C2 110.39(18)
C3 C2 C1 120.2(2)
C3 C2 C4 60.58(14)
C1 C2 C4 123.2(2)
C3 C2 C7 119.54(19)
C1 C2 C7 116.73(18)
C4 C2 C7 102.85(18)
C2 C3 C4 60.20(15)
C2 C4 C3 59.22(15)
C2 C4 C5 104.71(18)
C3 C4 C5 123.27(19)
C4 C5 C9 114.73(18)
C4 C5 C6 100.99(17)
C9 C5 C6 97.38(17)
O6 C6 C7 111.65(18)
O6 C6 C5 116.57(19)
C7 C6 C5 93.89(17)
C6 C7 C2 100.96(19)
C6 C7 C8 100.03(17)
C2 C7 C8 112.23(18)
C7 C8 C9 103.23(18)
C10 C9 C5 118.38(18)
C10 C9 C8 116.18(18)
C5 C9 C8 101.88(16)
C9 C10 C11 112.16(18)
C9 C10 C15 111.11(17)
C11 C10 C15 112.76(18)
O11 C11 C12 107.8(2)
O11 C11 C10 112.7(2)
C12 C11 C10 109.6(2)
C13 C12 C11 111.2(2)
C12 C13 C14 111.78(18)
C21 C14 C13 106.62(19)
C21 C14 C20 103.67(17)
C13 C14 C20 111.84(18)
C21 C14 C15 111.00(18)
C13 C14 C15 113.25(17)
C20 C14 C15 110.00(18)
C16 C15 C10 118.16(18)
C16 C15 C14 111.46(17)
C10 C15 C14 110.76(17)
C17 C16 C15 118.0(2)
C18 C17 C16 121.4(3)
C17 C18 N19 122.8(2)
O20 C20 N19 121.1(2)
O20 C20 C14 119.4(2)
N19 C20 C14 119.5(2)
O21 C21 O22 122.9(2)
O21 C21 C14 123.9(2)
O22 C21 C14 113.20(19)
N19 C30 C31B 116.4(2)
N19 C30 C31 104.3(3)
C36 C31 C32 118.1(8)
C36 C31 C30 114.5(7)
C32 C31 C30 127.3(5)
C33 C32 C31 123.1(7)
C32 C33 C34 118.5(8)
C33 C34 C35 119.2(8)
C36 C35 C34 115.2(11)
C35 C36 C31 125.8(11)
C32B C31B C36B 116.5(7)
C32B C31B C30 122.7(6)
C36B C31B C30 120.4(6)
C31B C32B C33B 123.6(9)
C34B C33B C32B 115.2(10)
C35B C34B C33B 124.5(8)
C34B C35B C36B 112.6(8)
C31B C36B C35B 127.5(9)
C41 C40 C42 111.1(2)
C41 C40 Si 115.36(18)
C42 C40 Si 111.60(17)
C52 C50 C51 109.8(2)
C52 C50 Si 112.88(17)
C51 C50 Si 111.93(16)
C61 C60 C62 109.0(2)
C61 C60 Si 114.46(18)
C62 C60 Si 114.08(19)

loop_
_geom_bond_atom_site_label_1
_geom_bond_atom_site_label_2
_geom_bond_distance
Si O1 1.6482(18)
Si C40 1.883(3)
Si C50 1.884(2)
Si C60 1.890(3)
O1 C1 1.427(3)
O6 C23 1.410(3)
O6 C6 1.416(3)
O11 C11 1.430(4)
O20 C20 1.228(3)
O21 C21 1.204(3)
O22 C21 1.349(3)
O22 C22 1.439(3)
N19 C20 1.358(3)
N19 C18 1.410(4)
N19 C30 1.469(3)
C1 C2 1.514(3)
C2 C3 1.505(3)
C2 C4 1.520(3)
C2 C7 1.542(3)
C3 C4 1.525(3)
C4 C5 1.536(3)
C5 C9 1.546(3)
C5 C6 1.554(3)
C6 C7 1.531(3)
C7 C8 1.546(3)
C8 C9 1.574(3)
C9 C10 1.535(3)
C10 C11 1.535(3)
C10 C15 1.549(3)
C11 C12 1.525(3)
C12 C13 1.525(3)
C13 C14 1.547(3)
C14 C21 1.541(3)
C14 C20 1.548(3)
C14 C15 1.564(3)
C15 C16 1.546(3)
C16 C17 1.491(4)
C17 C18 1.320(4)
C30 C31B 1.547(6)
C30 C31 1.573(7)
C31 C36 1.390(11)
C31 C32 1.396(10)
C32 C33 1.389(11)
C33 C34 1.402(12)
C34 C35 1.559(15)
C35 C36 1.327(18)
C31B C32B 1.333(10)
C31B C36B 1.352(13)
C32B C33B 1.429(13)
C33B C34B 1.404(15)
C34B C35B 1.390(12)
C35B C36B 1.406(15)
C40 C41 1.531(3)
C40 C42 1.535(4)
C50 C52 1.525(4)
C50 C51 1.540(4)
C60 C61 1.523(4)
C60 C62 1.538(4)

loop_
_geom_hbond_atom_site_label_D
_geom_hbond_atom_site_label_H
_geom_hbond_atom_site_label_A
_geom_hbond_distance_DH
_geom_hbond_distance_HA
_geom_hbond_distance_DA
_geom_hbond_angle_DHA
_geom_hbond_site_symmetry_A
O11 H11A O20 0.84 1.93 2.763(2) 172.2 6_556
